data_7028933
loop_
_publ_author_name
'Franz, Daniel'
'Irran, Elisabeth'
'Inoue, Shigeyoshi'

_publ_section_title
;
 Synthesis, characterization and reactivity of an imidazolin-2-iminato
 aluminium dihydride.
;
_journal_issue 11
_journal_name_full 'Dalton transactions (Cambridge, England : 2003)'
_journal_page_first 4451
_journal_page_last 4461
_journal_paper_doi 10.1039/c3dt52637b
_journal_volume 43
_journal_year 2014
_chemical_formula_moiety 'C56 H74 Al2 F6 N6 O6 S2, 3(C4 H8 O)'
_chemical_formula_sum 'C68 H98 Al2 F6 N6 O9 S2'
_chemical_formula_weight 1375.60
_chemical_name_systematic
; 
 ? 
;
_space_group_IT_number 14
_symmetry_cell_setting monoclinic
_symmetry_space_group_name_Hall '-P 2ybc'
_symmetry_space_group_name_H-M 'P 1 21/c 1'
_atom_sites_solution_hydrogens geom
_atom_sites_solution_primary direct
_atom_sites_solution_secondary difmap
_audit_creation_method
;
CrysAlisPro, Agilent Technologies,
Version 1.171.36.28 (release 01-02-2013 CrysAlis171 .NET)
(compiled Feb  1 2013,16:14:44)
;
_cell_angle_alpha 90.00
_cell_angle_beta 118.280(4)
_cell_angle_gamma 90.00
_cell_formula_units_Z 4
_cell_length_a 26.3370(8)
_cell_length_b 12.1672(3)
_cell_length_c 25.4631(8)
_cell_measurement_reflns_used 11372
_cell_measurement_temperature 150(2)
_cell_measurement_theta_max 73.7750
_cell_measurement_theta_min 4.1250
_cell_volume 7185.7(5)
_computing_cell_refinement
;
CrysAlisPro, Agilent Technologies,
Version 1.171.36.28 (release 01-02-2013 CrysAlis171 .NET)
(compiled Feb  1 2013,16:14:44)
;
_computing_data_collection
;
CrysAlisPro, Agilent Technologies,
Version 1.171.36.28 (release 01-02-2013 CrysAlis171 .NET)
(compiled Feb  1 2013,16:14:44)
;
_computing_data_reduction
;
CrysAlisPro, Agilent Technologies,
Version 1.171.36.28 (release 01-02-2013 CrysAlis171 .NET)
(compiled Feb  1 2013,16:14:44)
;
_computing_structure_refinement 'SHELXL-97 (Sheldrick, 1997)'
_computing_structure_solution 'SHELXS-97 (Sheldrick, 1990)'
_diffrn_ambient_temperature 150(2)
_diffrn_measured_fraction_theta_full 0.999
_diffrn_measured_fraction_theta_max 0.999
_diffrn_measurement_device_type 'SuperNova, Single source at offset, Atlas'
_diffrn_measurement_method '\w scans'
_diffrn_radiation_monochromator mirror
_diffrn_radiation_source 'SuperNova (Cu) X-ray Source'
_diffrn_radiation_type CuK\a
_diffrn_radiation_wavelength 1.54184
_diffrn_reflns_av_R_equivalents 0.0355
_diffrn_reflns_av_sigmaI/netI 0.0440
_diffrn_reflns_limit_h_max 31
_diffrn_reflns_limit_h_min -30
_diffrn_reflns_limit_k_max 14
_diffrn_reflns_limit_k_min -10
_diffrn_reflns_limit_l_max 30
_diffrn_reflns_limit_l_min -26
_diffrn_reflns_number 27594
_diffrn_reflns_theta_full 67.50
_diffrn_reflns_theta_max 67.50
_diffrn_reflns_theta_min 3.47
_exptl_absorpt_coefficient_mu 1.521
_exptl_absorpt_correction_T_max 0.7212
_exptl_absorpt_correction_T_min 0.5052
_exptl_absorpt_correction_type multi-scan
_exptl_absorpt_process_details
;
CrysAlisPro, Agilent Technologies,
Version 1.171.36.28 (release 01-02-2013 CrysAlis171 .NET)
(compiled Feb  1 2013,16:14:44)
Empirical absorption correction using spherical harmonics,
 implemented in SCALE3 ABSPACK scaling algorithm.
;
_exptl_crystal_colour colourless
_exptl_crystal_density_diffrn 1.272
_exptl_crystal_density_method 'not measured'
_exptl_crystal_description block
_exptl_crystal_F_000 2928
_exptl_crystal_size_max 0.52
_exptl_crystal_size_mid 0.38
_exptl_crystal_size_min 0.23
_refine_diff_density_max 1.614
_refine_diff_density_min -1.155
_refine_diff_density_rms 0.091
_refine_ls_extinction_method none
_refine_ls_goodness_of_fit_ref 1.372
_refine_ls_hydrogen_treatment mixed
_refine_ls_matrix_type full
_refine_ls_number_parameters 1022
_refine_ls_number_reflns 12943
_refine_ls_number_restraints 618
_refine_ls_restrained_S_all 1.459
_refine_ls_R_factor_all 0.1129
_refine_ls_R_factor_gt 0.0928
_refine_ls_shift/su_max 0.000
_refine_ls_shift/su_mean 0.000
_refine_ls_structure_factor_coef Fsqd
_refine_ls_weighting_details 'calc w=1/[\s^2^(Fo^2^)+(0.0700P)^2^+10.0000P] where P=(Fo^2^+2Fc^2^)/3'
_refine_ls_weighting_scheme calc
_refine_ls_wR_factor_gt 0.2238
_refine_ls_wR_factor_ref 0.2386
_reflns_number_gt 9958
_reflns_number_total 12943
_reflns_threshold_expression >2sigma(I)
_cod_data_source_file c3dt52637b.txt
_cod_data_source_block cu-216
_cod_original_cell_volume 7185.7(4)
_cod_original_sg_symbol_H-M P21/c
_cod_database_code 7028933

loop_
_symmetry_equiv_pos_as_xyz
'x, y, z'
'-x, y+1/2, -z+1/2'
'-x, -y, -z'
'x, -y-1/2, z-1/2'

loop_
_atom_site_label
_atom_site_type_symbol
_atom_site_fract_x
_atom_site_fract_y
_atom_site_fract_z
_atom_site_U_iso_or_equiv
_atom_site_adp_type
_atom_site_occupancy
_atom_site_symmetry_multiplicity
_atom_site_calc_flag
_atom_site_refinement_flags
_atom_site_disorder_assembly
_atom_site_disorder_group
Al1 Al 0.24757(5) 0.29848(13) 0.33282(6) 0.0431(3) Uani 1 1 d . . .
H1 H 0.253(2) 0.253(4) 0.365(2) 0.052 Uiso 1 1 d . . .
Al2 Al 0.22820(5) 0.21466(14) 0.22820(5) 0.0432(4) Uani 1 1 d . A .
H2 H 0.214(2) 0.105(4) 0.194(2) 0.052 Uiso 1 1 d . . .
C55 C 0.2545(2) 0.6123(4) 0.3933(3) 0.0546(8) Uani 1 1 d U . .
S1 S 0.21680(12) 0.54881(17) 0.31985(11) 0.0462(5) Uani 0.80 1 d PU A 1
O1 O 0.25494(18) 0.4530(3) 0.3266(2) 0.0525(9) Uani 0.80 1 d PU A 1
O2 O 0.2191(2) 0.6303(4) 0.2816(2) 0.0582(10) Uani 0.80 1 d PU A 1
O3 O 0.1623(3) 0.5145(8) 0.3139(3) 0.0521(14) Uani 0.80 1 d PU A 1
F1 F 0.2243(3) 0.6944(4) 0.3977(2) 0.0691(12) Uani 0.80 1 d PU A 1
F2 F 0.3043(3) 0.6549(5) 0.4003(3) 0.0612(13) Uani 0.80 1 d PU A 1
F3 F 0.2653(2) 0.5403(4) 0.4368(2) 0.0690(13) Uani 0.80 1 d PU A 1
S1A S 0.2197(6) 0.5238(9) 0.3329(6) 0.0520(12) Uani 0.20 1 d PU A 2
O1A O 0.2514(7) 0.4186(14) 0.3616(9) 0.0502(17) Uani 0.20 1 d PU A 2
O2A O 0.2372(8) 0.5778(17) 0.2896(9) 0.0548(18) Uani 0.20 1 d PU A 2
O3A O 0.1622(15) 0.522(3) 0.3275(15) 0.052(2) Uani 0.20 1 d PU A 2
F1A F 0.2218(11) 0.7116(18) 0.3739(10) 0.066(3) Uani 0.20 1 d PU A 2
F2A F 0.3104(14) 0.632(3) 0.4128(15) 0.061(2) Uani 0.20 1 d PU A 2
F3A F 0.2485(9) 0.5717(17) 0.4403(10) 0.061(2) Uani 0.20 1 d PU A 2
S2 S 0.26319(7) 0.35838(15) 0.15035(7) 0.0355(4) Uani 0.60 1 d PDU A 3
C56 C 0.2352(3) 0.4975(8) 0.1407(4) 0.0593(10) Uani 0.60 1 d PDU A 3
O4 O 0.2273(2) 0.2969(5) 0.1708(2) 0.0477(10) Uani 0.60 1 d PDU A 3
O5 O 0.2555(3) 0.3254(6) 0.0938(3) 0.0601(12) Uani 0.60 1 d PDU A 3
O6 O 0.3211(3) 0.3615(9) 0.1945(4) 0.0511(15) Uani 0.60 1 d PDU A 3
F4 F 0.1838(3) 0.5082(6) 0.0972(3) 0.0787(15) Uani 0.60 1 d PDU A 3
F5 F 0.2701(3) 0.5658(5) 0.1347(3) 0.0785(13) Uani 0.60 1 d PDU A 3
F6 F 0.2304(3) 0.5263(6) 0.1895(3) 0.0773(12) Uani 0.60 1 d PDU A 3
S2A S 0.27025(16) 0.4309(3) 0.18199(16) 0.0633(7) Uani 0.40 1 d PDU A 4
C56A C 0.2377(5) 0.4098(10) 0.1022(5) 0.0614(11) Uani 0.40 1 d PDU A 4
O4A O 0.2289(4) 0.3660(9) 0.1928(4) 0.0610(12) Uani 0.40 1 d PDU A 4
O5A O 0.2644(5) 0.5531(8) 0.1803(5) 0.0746(17) Uani 0.40 1 d PDU A 4
O6A O 0.3251(6) 0.3770(14) 0.2094(5) 0.0523(18) Uani 0.40 1 d PDU A 4
F4A F 0.1925(4) 0.4763(9) 0.0741(4) 0.082(2) Uani 0.40 1 d PDU A 4
F5A F 0.2772(4) 0.4164(9) 0.0845(4) 0.0828(16) Uani 0.40 1 d PDU A 4
F6A F 0.2182(4) 0.3095(7) 0.0876(3) 0.0660(15) Uani 0.40 1 d PDU A 4
N1 N 0.18282(13) 0.2578(3) 0.26242(14) 0.0293(7) Uani 1 1 d . A .
N2 N 0.10414(13) 0.2103(3) 0.28182(13) 0.0278(7) Uani 1 1 d . A .
N3 N 0.08119(13) 0.2666(3) 0.19226(13) 0.0295(7) Uani 1 1 d . A .
N4 N 0.29274(13) 0.2380(3) 0.30255(14) 0.0293(7) Uani 1 1 d . A .
N5 N 0.39476(14) 0.2670(3) 0.36621(15) 0.0338(7) Uani 1 1 d . A .
N6 N 0.36969(13) 0.1302(3) 0.30290(14) 0.0315(7) Uani 1 1 d . A .
C1 C 0.12730(15) 0.2465(3) 0.24653(16) 0.0260(7) Uani 1 1 d . . .
C2 C 0.04409(16) 0.2095(4) 0.24830(17) 0.0329(9) Uani 1 1 d . . .
H2B H 0.0179 0.1879 0.2622 0.039 Uiso 1 1 calc R A .
C3 C 0.02980(16) 0.2443(4) 0.19347(17) 0.0336(9) Uani 1 1 d . A .
H3B H -0.0081 0.2523 0.1613 0.040 Uiso 1 1 calc R . .
C4 C 0.13298(16) 0.1448(3) 0.33531(16) 0.0294(8) Uani 1 1 d . . .
C5 C 0.14895(17) 0.1941(4) 0.39100(17) 0.0335(9) Uani 1 1 d . A .
C6 C 0.1740(2) 0.1253(4) 0.44072(19) 0.0421(10) Uani 1 1 d . . .
H6A H 0.1858 0.1553 0.4792 0.050 Uiso 1 1 calc R A .
C7 C 0.1819(2) 0.0149(4) 0.4351(2) 0.0461(11) Uani 1 1 d . A .
H7A H 0.1996 -0.0298 0.4698 0.055 Uiso 1 1 calc R . .
C8 C 0.1644(2) -0.0313(4) 0.3800(2) 0.0415(10) Uani 1 1 d . . .
H8A H 0.1697 -0.1078 0.3769 0.050 Uiso 1 1 calc R A .
C9 C 0.13910(17) 0.0328(3) 0.32866(18) 0.0335(9) Uani 1 1 d . A .
C10 C 0.13776(19) 0.3139(4) 0.39666(18) 0.0386(10) Uani 1 1 d . . .
H10A H 0.1402 0.3547 0.3638 0.046 Uiso 1 1 calc R A .
C11 C 0.0769(2) 0.3297(5) 0.3888(2) 0.0565(13) Uani 1 1 d . A .
H11A H 0.0486 0.3034 0.3493 0.085 Uiso 1 1 calc R . .
H11B H 0.0703 0.4078 0.3926 0.085 Uiso 1 1 calc R . .
H11C H 0.0729 0.2879 0.4195 0.085 Uiso 1 1 calc R . .
C12 C 0.1813(2) 0.3648(4) 0.4557(2) 0.0515(12) Uani 1 1 d . A .
H12A H 0.2203 0.3538 0.4613 0.077 Uiso 1 1 calc R . .
H12B H 0.1778 0.3296 0.4885 0.077 Uiso 1 1 calc R . .
H12C H 0.1736 0.4437 0.4554 0.077 Uiso 1 1 calc R . .
C13 C 0.11720(18) -0.0218(4) 0.26790(19) 0.0377(9) Uani 1 1 d . . .
H13A H 0.1009 0.0369 0.2368 0.045 Uiso 1 1 calc R A .
C14 C 0.0688(3) -0.1036(6) 0.2562(3) 0.0681(17) Uani 1 1 d . A .
H14A H 0.0370 -0.0653 0.2579 0.102 Uiso 1 1 calc R . .
H14B H 0.0835 -0.1616 0.2865 0.102 Uiso 1 1 calc R . .
H14C H 0.0551 -0.1364 0.2166 0.102 Uiso 1 1 calc R . .
C15 C 0.1651(2) -0.0796(5) 0.2610(2) 0.0529(12) Uani 1 1 d . A .
H15A H 0.1956 -0.0267 0.2675 0.079 Uiso 1 1 calc R . .
H15B H 0.1494 -0.1102 0.2207 0.079 Uiso 1 1 calc R . .
H15C H 0.1812 -0.1390 0.2903 0.079 Uiso 1 1 calc R . .
C16 C 0.08059(16) 0.3048(4) 0.13789(16) 0.0333(9) Uani 1 1 d . . .
C17 C 0.0723(2) 0.4154(4) 0.12450(19) 0.0447(11) Uani 1 1 d . A .
C18 C 0.0662(3) 0.4488(5) 0.0689(2) 0.0606(14) Uani 1 1 d . . .
H18A H 0.0605 0.5243 0.0581 0.073 Uiso 1 1 calc R A .
C19 C 0.0684(3) 0.3726(5) 0.0302(2) 0.0604(14) Uani 1 1 d . A .
H19A H 0.0644 0.3963 -0.0070 0.072 Uiso 1 1 calc R . .
C20 C 0.0760(2) 0.2639(5) 0.0442(2) 0.0530(13) Uani 1 1 d . . .
H20A H 0.0774 0.2135 0.0164 0.064 Uiso 1 1 calc R A .
C21 C 0.08201(18) 0.2244(4) 0.09877(18) 0.0394(10) Uani 1 1 d . A .
C22 C 0.0653(3) 0.4996(5) 0.1651(2) 0.0662(17) Uani 1 1 d . . .
H22A H 0.0849 0.4696 0.2066 0.079 Uiso 1 1 calc R A .
C23 C 0.0002(3) 0.5152(6) 0.1469(3) 0.082(2) Uani 1 1 d . A .
H23A H -0.0171 0.4436 0.1464 0.123 Uiso 1 1 calc R . .
H23B H -0.0198 0.5483 0.1071 0.123 Uiso 1 1 calc R . .
H23C H -0.0034 0.5636 0.1757 0.123 Uiso 1 1 calc R . .
C24 C 0.0925(4) 0.6096(5) 0.1659(3) 0.091(2) Uani 1 1 d . A .
H24A H 0.1331 0.5988 0.1765 0.137 Uiso 1 1 calc R . .
H24B H 0.0899 0.6576 0.1954 0.137 Uiso 1 1 calc R . .
H24C H 0.0721 0.6435 0.1264 0.137 Uiso 1 1 calc R . .
C25 C 0.08649(19) 0.1039(4) 0.1119(2) 0.0452(11) Uani 1 1 d . . .
H25A H 0.1087 0.0949 0.1561 0.054 Uiso 1 1 calc R A .
C26 C 0.1182(2) 0.0393(5) 0.0846(2) 0.0604(15) Uani 1 1 d . A .
H26A H 0.1538 0.0778 0.0927 0.091 Uiso 1 1 calc R . .
H26B H 0.0934 0.0330 0.0414 0.091 Uiso 1 1 calc R . .
H26C H 0.1275 -0.0343 0.1023 0.091 Uiso 1 1 calc R . .
C27 C 0.0267(2) 0.0529(5) 0.0912(3) 0.0630(15) Uani 1 1 d . A .
H27A H 0.0088 0.0859 0.1135 0.095 Uiso 1 1 calc R . .
H27B H 0.0307 -0.0266 0.0984 0.095 Uiso 1 1 calc R . .
H27C H 0.0025 0.0667 0.0485 0.095 Uiso 1 1 calc R . .
C28 C 0.34794(16) 0.2146(3) 0.32270(17) 0.0285(8) Uani 1 1 d . . .
C29 C 0.44525(17) 0.2170(4) 0.3724(2) 0.0392(10) Uani 1 1 d . . .
H29A H 0.4836 0.2393 0.3989 0.047 Uiso 1 1 calc R A .
C30 C 0.42991(17) 0.1328(4) 0.33469(19) 0.0367(9) Uani 1 1 d . A .
H30A H 0.4554 0.0831 0.3301 0.044 Uiso 1 1 calc R . .
C31 C 0.39804(17) 0.3605(4) 0.4026(2) 0.0410(10) Uani 1 1 d . . .
C32 C 0.39476(18) 0.3424(4) 0.4559(2) 0.0457(11) Uani 1 1 d . A .
C33 C 0.4057(2) 0.4335(5) 0.4931(3) 0.0594(14) Uani 1 1 d . . .
H33A H 0.4028 0.4258 0.5287 0.071 Uiso 1 1 calc R A .
C34 C 0.4207(2) 0.5343(5) 0.4797(3) 0.074(2) Uani 1 1 d . A .
H34A H 0.4290 0.5940 0.5066 0.089 Uiso 1 1 calc R . .
C35 C 0.4236(2) 0.5489(5) 0.4282(3) 0.0678(17) Uani 1 1 d . . .
H35A H 0.4338 0.6188 0.4195 0.081 Uiso 1 1 calc R A .
C36 C 0.41164(19) 0.4627(4) 0.3879(3) 0.0523(13) Uani 1 1 d . A .
C37 C 0.38515(19) 0.2304(4) 0.4744(2) 0.0458(11) Uani 1 1 d . . .
H37A H 0.3597 0.1882 0.4374 0.055 Uiso 1 1 calc R A .
C38 C 0.3556(2) 0.2333(6) 0.5139(2) 0.0620(15) Uani 1 1 d . A .
H38A H 0.3220 0.2821 0.4959 0.093 Uiso 1 1 calc R . .
H38B H 0.3828 0.2607 0.5536 0.093 Uiso 1 1 calc R . .
H38C H 0.3431 0.1590 0.5173 0.093 Uiso 1 1 calc R . .
C39 C 0.4424(2) 0.1688(5) 0.5069(2) 0.0605(14) Uani 1 1 d . A .
H39A H 0.4594 0.1605 0.4802 0.091 Uiso 1 1 calc R . .
H39B H 0.4357 0.0960 0.5189 0.091 Uiso 1 1 calc R . .
H39C H 0.4689 0.2104 0.5423 0.091 Uiso 1 1 calc R . .
C40 C 0.4162(2) 0.4829(4) 0.3312(3) 0.0566(13) Uani 1 1 d . . .
H40A H 0.4026 0.4154 0.3059 0.068 Uiso 1 1 calc R A .
C41 C 0.4797(2) 0.5030(6) 0.3471(3) 0.079(2) Uani 1 1 d . A .
H41A H 0.5023 0.4364 0.3649 0.119 Uiso 1 1 calc R . .
H41B H 0.4953 0.5638 0.3756 0.119 Uiso 1 1 calc R . .
H41C H 0.4820 0.5216 0.3108 0.119 Uiso 1 1 calc R . .
C42 C 0.3784(3) 0.5789(5) 0.2955(4) 0.080(2) Uani 1 1 d . A .
H42A H 0.3386 0.5658 0.2873 0.120 Uiso 1 1 calc R . .
H42B H 0.3796 0.5857 0.2578 0.120 Uiso 1 1 calc R . .
H42C H 0.3926 0.6469 0.3185 0.120 Uiso 1 1 calc R . .
C43 C 0.34018(16) 0.0296(3) 0.27648(18) 0.0327(8) Uani 1 1 d . . .
C44 C 0.33175(17) -0.0463(3) 0.31347(18) 0.0338(9) Uani 1 1 d . A .
C45 C 0.30433(19) -0.1451(4) 0.2887(2) 0.0424(10) Uani 1 1 d . . .
H45A H 0.2979 -0.1966 0.3129 0.051 Uiso 1 1 calc R A .
C46 C 0.2863(2) -0.1698(4) 0.2297(2) 0.0516(12) Uani 1 1 d . A .
H46A H 0.2667 -0.2368 0.2132 0.062 Uiso 1 1 calc R . .
C47 C 0.2970(2) -0.0969(4) 0.1950(2) 0.0495(12) Uani 1 1 d . . .
H47A H 0.2857 -0.1161 0.1548 0.059 Uiso 1 1 calc R A .
C48 C 0.32368(18) 0.0042(4) 0.21634(18) 0.0400(10) Uani 1 1 d . A .
C49 C 0.35513(18) -0.0268(4) 0.38015(19) 0.0372(9) Uani 1 1 d . . .
H49A H 0.3732 0.0478 0.3898 0.045 Uiso 1 1 calc R A .
C50 C 0.3071(2) -0.0291(5) 0.3977(2) 0.0501(12) Uani 1 1 d . A .
H50A H 0.2777 0.0255 0.3741 0.075 Uiso 1 1 calc R . .
H50B H 0.3232 -0.0117 0.4402 0.075 Uiso 1 1 calc R . .
H50C H 0.2897 -0.1024 0.3900 0.075 Uiso 1 1 calc R . .
C51 C 0.4017(2) -0.1108(5) 0.4154(2) 0.0584(13) Uani 1 1 d . A .
H51A H 0.4330 -0.1043 0.4051 0.088 Uiso 1 1 calc R . .
H51B H 0.3853 -0.1850 0.4057 0.088 Uiso 1 1 calc R . .
H51C H 0.4168 -0.0974 0.4582 0.088 Uiso 1 1 calc R . .
C52 C 0.3379(2) 0.0792(5) 0.1776(2) 0.0510(12) Uani 1 1 d . . .
H52A H 0.3429 0.1555 0.1939 0.061 Uiso 1 1 calc R A .
C53 C 0.3952(3) 0.0425(7) 0.1805(3) 0.078(2) Uani 1 1 d . A .
H53A H 0.4264 0.0500 0.2214 0.117 Uiso 1 1 calc R . .
H53B H 0.4034 0.0887 0.1539 0.117 Uiso 1 1 calc R . .
H53C H 0.3921 -0.0344 0.1679 0.117 Uiso 1 1 calc R . .
C54 C 0.2910(2) 0.0813(6) 0.1126(2) 0.0632(15) Uani 1 1 d . A .
H54A H 0.2537 0.0963 0.1108 0.095 Uiso 1 1 calc R . .
H54B H 0.2896 0.0100 0.0941 0.095 Uiso 1 1 calc R . .
H54C H 0.2998 0.1390 0.0913 0.095 Uiso 1 1 calc R . .
O7 O 0.08705(17) 0.7349(4) -0.07039(17) 0.0672(10) Uani 1 1 d U . .
C57 C 0.0871(3) 0.6806(5) -0.0208(2) 0.0650(12) Uani 1 1 d U C .
H57A H 0.0470 0.6611 -0.0306 0.078 Uiso 1 1 calc R B 1
H57B H 0.1097 0.6118 -0.0122 0.078 Uiso 1 1 calc R B 1
C58 C 0.1106(6) 0.7475(12) 0.0289(6) 0.0638(17) Uani 0.50 1 d PU C 1
H58A H 0.1221 0.7052 0.0660 0.077 Uiso 0.50 1 calc PR C 1
H58B H 0.0838 0.8071 0.0261 0.077 Uiso 0.50 1 calc PR C 1
C59 C 0.1621(6) 0.7910(13) 0.0247(6) 0.0668(18) Uani 0.50 1 d PU C 1
H59A H 0.1954 0.7404 0.0437 0.080 Uiso 0.50 1 calc PR C 1
H59B H 0.1735 0.8647 0.0430 0.080 Uiso 0.50 1 calc PR C 1
C60 C 0.1369(6) 0.7957(12) -0.0465(7) 0.0685(17) Uani 0.50 1 d PU C 1
H60A H 0.1287 0.8726 -0.0608 0.082 Uiso 0.50 1 calc PR C 1
H60B H 0.1649 0.7643 -0.0579 0.082 Uiso 0.50 1 calc PR C 1
C58A C 0.1394(7) 0.7453(13) 0.0340(6) 0.0717(19) Uani 0.50 1 d PU C 2
H58C H 0.1253 0.7834 0.0590 0.086 Uiso 0.50 1 calc PR C 2
H58D H 0.1704 0.6937 0.0594 0.086 Uiso 0.50 1 calc PR C 2
C59A C 0.1610(6) 0.8278(12) 0.0042(6) 0.071(2) Uani 0.50 1 d PU C 2
H59C H 0.1671 0.9003 0.0239 0.085 Uiso 0.50 1 calc PR C 2
H59D H 0.1980 0.8027 0.0072 0.085 Uiso 0.50 1 calc PR C 2
C60A C 0.1210(6) 0.8352(12) -0.0529(7) 0.071(2) Uani 0.50 1 d PU C 2
H60C H 0.1397 0.8463 -0.0782 0.085 Uiso 0.50 1 calc PR C 2
H60D H 0.0956 0.8989 -0.0584 0.085 Uiso 0.50 1 calc PR C 2
O8 O 0.50331(18) 0.5731(3) 0.8200(2) 0.0702(10) Uani 1 1 d U . .
C61 C 0.4691(3) 0.6687(5) 0.8050(3) 0.0720(12) Uani 1 1 d U . .
H61A H 0.4806 0.7157 0.8406 0.086 Uiso 1 1 calc R . .
H61B H 0.4279 0.6491 0.7889 0.086 Uiso 1 1 calc R . .
C62 C 0.4784(3) 0.7277(6) 0.7588(3) 0.0819(14) Uani 1 1 d U . .
H62A H 0.4757 0.8084 0.7618 0.098 Uiso 1 1 calc R . .
H62B H 0.4509 0.7033 0.7179 0.098 Uiso 1 1 calc R . .
C63 C 0.5392(4) 0.6915(7) 0.7766(4) 0.0983(16) Uani 1 1 d U . .
H63A H 0.5428 0.6738 0.7405 0.118 Uiso 1 1 calc R . .
H63B H 0.5665 0.7518 0.7981 0.118 Uiso 1 1 calc R . .
C64 C 0.5531(3) 0.5972(6) 0.8140(4) 0.0824(14) Uani 1 1 d U . .
H64A H 0.5628 0.5343 0.7957 0.099 Uiso 1 1 calc R . .
H64B H 0.5864 0.6125 0.8535 0.099 Uiso 1 1 calc R . .
O9 O 0.5854(2) 0.3585(5) 0.9070(4) 0.1318(18) Uani 1 1 d DU . .
C67 C 0.6382(3) 0.2063(8) 0.9425(5) 0.119(2) Uani 1 1 d DU . .
H67A H 0.6359 0.1436 0.9166 0.143 Uiso 1 1 calc R . .
H67B H 0.6529 0.1784 0.9837 0.143 Uiso 1 1 calc R . .
C68 C 0.5859(3) 0.2502(6) 0.9234(4) 0.0979(18) Uani 1 1 d DU . .
H68A H 0.5749 0.2460 0.9556 0.118 Uiso 1 1 calc R . .
H68B H 0.5572 0.2078 0.8889 0.118 Uiso 1 1 calc R . .
C65 C 0.6442(3) 0.3833(8) 0.9177(6) 0.131(2) Uani 1 1 d DU . .
H65A H 0.6439 0.4041 0.8800 0.158 Uiso 1 1 calc R . .
H65B H 0.6608 0.4448 0.9463 0.158 Uiso 1 1 calc R . .
C66 C 0.6767(4) 0.2871(8) 0.9412(6) 0.130(2) Uani 1 1 d DU . .
H66A H 0.7085 0.3007 0.9819 0.155 Uiso 1 1 calc R . .
H66B H 0.6936 0.2622 0.9157 0.155 Uiso 1 1 calc R . .

loop_
_atom_site_aniso_label
_atom_site_aniso_U_11
_atom_site_aniso_U_22
_atom_site_aniso_U_33
_atom_site_aniso_U_23
_atom_site_aniso_U_13
_atom_site_aniso_U_12
Al1 0.0243(6) 0.0557(8) 0.0452(7) -0.0207(6) 0.0132(5) 0.0009(6)
Al2 0.0247(6) 0.0818(10) 0.0260(6) 0.0091(6) 0.0143(5) 0.0061(6)
C55 0.0558(18) 0.0436(19) 0.0696(18) -0.0035(14) 0.0339(17) -0.0023(15)
S1 0.0407(8) 0.0358(11) 0.0613(12) 0.0034(7) 0.0233(9) 0.0030(8)
O1 0.0414(15) 0.0402(16) 0.069(2) -0.0044(14) 0.0210(15) 0.0044(13)
O2 0.062(3) 0.047(2) 0.068(2) 0.0114(19) 0.033(2) 0.0031(19)
O3 0.0377(16) 0.049(2) 0.067(3) 0.005(2) 0.022(2) 0.0028(15)
F1 0.073(2) 0.060(2) 0.082(3) -0.012(2) 0.043(3) 0.0106(19)
F2 0.050(2) 0.051(3) 0.077(3) -0.002(2) 0.026(2) -0.009(2)
F3 0.076(3) 0.062(3) 0.0628(18) 0.0062(19) 0.028(2) -0.007(2)
S1A 0.0425(16) 0.043(2) 0.068(2) -0.0005(17) 0.0241(18) 0.0049(18)
O1A 0.041(2) 0.042(2) 0.066(3) -0.003(2) 0.023(3) 0.005(2)
O2A 0.050(3) 0.050(4) 0.067(3) 0.002(3) 0.030(3) 0.007(3)
O3A 0.042(2) 0.045(4) 0.066(4) 0.001(4) 0.025(3) 0.007(2)
F1A 0.071(4) 0.047(3) 0.077(5) -0.004(3) 0.034(5) 0.007(3)
F2A 0.054(3) 0.050(5) 0.075(5) -0.001(4) 0.028(3) -0.008(3)
F3A 0.064(5) 0.057(5) 0.070(3) 0.000(3) 0.037(3) 0.002(4)
S2 0.0415(8) 0.0499(9) 0.0290(7) 0.0037(7) 0.0283(6) -0.0037(7)
C56 0.0544(18) 0.0646(17) 0.0616(19) 0.0080(17) 0.0297(15) 0.0066(15)
O4 0.0429(17) 0.068(2) 0.0386(18) 0.0122(18) 0.0246(15) -0.0080(18)
O5 0.073(3) 0.078(3) 0.0419(19) 0.002(2) 0.0374(19) 0.000(2)
O6 0.0383(18) 0.064(3) 0.055(3) 0.002(3) 0.026(2) 0.001(2)
F4 0.059(2) 0.086(3) 0.077(3) 0.016(3) 0.021(2) 0.019(2)
F5 0.071(2) 0.061(2) 0.104(3) 0.027(3) 0.042(2) 0.005(2)
F6 0.072(3) 0.088(3) 0.080(2) -0.011(2) 0.042(2) 0.019(2)
S2A 0.0570(13) 0.0699(15) 0.0592(13) 0.0036(12) 0.0244(11) -0.0009(12)
C56A 0.059(2) 0.068(2) 0.0540(17) 0.0080(18) 0.0246(16) 0.0025(19)
O4A 0.052(2) 0.076(2) 0.052(2) 0.011(2) 0.0222(19) -0.002(2)
O5A 0.073(3) 0.066(2) 0.080(3) 0.001(2) 0.032(3) 0.002(2)
O6A 0.052(2) 0.065(3) 0.044(3) 0.001(3) 0.026(2) -0.002(2)
F4A 0.070(3) 0.080(3) 0.070(3) 0.007(3) 0.012(3) 0.015(3)
F5A 0.080(3) 0.104(4) 0.071(3) 0.001(3) 0.041(3) -0.005(3)
F6A 0.072(3) 0.071(2) 0.050(3) 0.003(2) 0.024(3) 0.001(2)
N1 0.0238(15) 0.0319(17) 0.0328(16) -0.0013(13) 0.0138(13) 0.0023(13)
N2 0.0240(15) 0.0353(17) 0.0255(15) 0.0012(13) 0.0129(13) 0.0019(13)
N3 0.0243(15) 0.0412(18) 0.0248(15) -0.0001(14) 0.0131(13) 0.0038(14)
N4 0.0235(15) 0.0316(17) 0.0326(16) 0.0034(14) 0.0131(13) 0.0021(13)
N5 0.0235(16) 0.0364(18) 0.0406(18) -0.0003(15) 0.0143(14) 0.0021(14)
N6 0.0255(16) 0.0348(18) 0.0356(17) 0.0020(14) 0.0157(14) 0.0028(13)
C1 0.0250(17) 0.0285(18) 0.0258(17) -0.0019(14) 0.0132(15) 0.0029(14)
C2 0.0232(18) 0.048(2) 0.0294(19) 0.0023(17) 0.0142(16) 0.0032(17)
C3 0.0228(18) 0.049(2) 0.0287(19) 0.0001(17) 0.0120(15) 0.0036(17)
C4 0.0242(18) 0.037(2) 0.0284(18) 0.0039(16) 0.0136(15) 0.0017(16)
C5 0.0312(19) 0.041(2) 0.0293(19) 0.0027(17) 0.0152(16) 0.0020(17)
C6 0.046(2) 0.050(3) 0.030(2) 0.0063(19) 0.0181(19) 0.006(2)
C7 0.051(3) 0.051(3) 0.039(2) 0.017(2) 0.023(2) 0.010(2)
C8 0.046(2) 0.034(2) 0.047(2) 0.0096(19) 0.025(2) 0.0077(19)
C9 0.0290(19) 0.039(2) 0.036(2) 0.0031(17) 0.0180(17) 0.0017(17)
C10 0.046(2) 0.043(2) 0.0291(19) 0.0026(18) 0.0201(18) 0.007(2)
C11 0.050(3) 0.069(3) 0.046(3) -0.009(2) 0.019(2) 0.015(3)
C12 0.054(3) 0.056(3) 0.045(3) -0.009(2) 0.024(2) 0.005(2)
C13 0.034(2) 0.037(2) 0.042(2) -0.0040(18) 0.0175(18) -0.0005(18)
C14 0.060(3) 0.082(4) 0.071(4) -0.030(3) 0.038(3) -0.032(3)
C15 0.051(3) 0.065(3) 0.051(3) -0.006(2) 0.030(2) 0.009(2)
C16 0.0273(19) 0.051(3) 0.0231(18) 0.0010(17) 0.0137(15) 0.0025(17)
C17 0.057(3) 0.051(3) 0.031(2) 0.006(2) 0.025(2) 0.002(2)
C18 0.083(4) 0.066(3) 0.037(2) 0.008(2) 0.032(3) -0.004(3)
C19 0.077(4) 0.081(4) 0.035(2) 0.005(3) 0.036(3) -0.005(3)
C20 0.051(3) 0.084(4) 0.031(2) -0.012(2) 0.025(2) -0.004(3)
C21 0.030(2) 0.060(3) 0.030(2) -0.0075(19) 0.0156(17) -0.0016(19)
C22 0.116(5) 0.044(3) 0.041(3) 0.005(2) 0.039(3) 0.007(3)
C23 0.121(6) 0.076(4) 0.083(4) 0.015(4) 0.076(4) 0.035(4)
C24 0.151(7) 0.051(4) 0.063(4) 0.003(3) 0.042(4) 0.002(4)
C25 0.039(2) 0.059(3) 0.036(2) -0.016(2) 0.0170(19) 0.001(2)
C26 0.049(3) 0.078(4) 0.053(3) -0.029(3) 0.023(2) 0.003(3)
C27 0.051(3) 0.070(4) 0.074(4) -0.026(3) 0.034(3) -0.013(3)
C28 0.0266(18) 0.0285(19) 0.0321(19) 0.0040(15) 0.0152(16) 0.0003(15)
C29 0.0222(18) 0.041(2) 0.052(2) 0.000(2) 0.0161(18) 0.0032(17)
C30 0.0246(19) 0.039(2) 0.047(2) 0.0023(19) 0.0177(18) 0.0041(17)
C31 0.0214(18) 0.040(2) 0.053(3) -0.008(2) 0.0100(18) 0.0025(17)
C32 0.026(2) 0.053(3) 0.049(3) -0.014(2) 0.0099(19) 0.0040(19)
C33 0.040(3) 0.066(4) 0.063(3) -0.025(3) 0.017(2) 0.004(2)
C34 0.046(3) 0.058(4) 0.102(5) -0.038(4) 0.020(3) 0.000(3)
C35 0.047(3) 0.040(3) 0.105(5) -0.017(3) 0.027(3) 0.000(2)
C36 0.029(2) 0.037(2) 0.080(4) -0.002(2) 0.017(2) 0.0022(19)
C37 0.034(2) 0.063(3) 0.037(2) -0.007(2) 0.0136(19) 0.003(2)
C38 0.053(3) 0.096(4) 0.037(2) -0.004(3) 0.021(2) 0.007(3)
C39 0.049(3) 0.072(4) 0.053(3) 0.003(3) 0.017(2) 0.015(3)
C40 0.039(3) 0.045(3) 0.082(4) 0.013(3) 0.026(3) 0.000(2)
C41 0.043(3) 0.079(4) 0.113(5) 0.023(4) 0.036(3) -0.003(3)
C42 0.059(4) 0.056(4) 0.119(6) 0.025(4) 0.038(4) 0.008(3)
C43 0.0264(18) 0.036(2) 0.037(2) -0.0020(17) 0.0160(16) 0.0034(16)
C44 0.0293(19) 0.035(2) 0.039(2) -0.0027(17) 0.0182(17) 0.0036(16)
C45 0.040(2) 0.037(2) 0.054(3) -0.006(2) 0.025(2) 0.0000(19)
C46 0.047(3) 0.048(3) 0.061(3) -0.018(2) 0.026(2) -0.009(2)
C47 0.043(2) 0.063(3) 0.041(2) -0.017(2) 0.019(2) 0.000(2)
C48 0.033(2) 0.056(3) 0.034(2) -0.005(2) 0.0169(18) 0.0045(19)
C49 0.037(2) 0.038(2) 0.040(2) 0.0026(18) 0.0213(18) 0.0018(18)
C50 0.051(3) 0.061(3) 0.049(3) -0.004(2) 0.033(2) -0.004(2)
C51 0.058(3) 0.062(3) 0.048(3) 0.012(3) 0.019(2) 0.017(3)
C52 0.042(2) 0.076(3) 0.040(2) 0.008(2) 0.023(2) 0.006(2)
C53 0.054(3) 0.131(6) 0.065(3) 0.028(4) 0.040(3) 0.020(4)
C54 0.056(3) 0.100(5) 0.038(2) 0.006(3) 0.025(2) 0.012(3)
O7 0.0554(19) 0.075(2) 0.0557(17) 0.0148(16) 0.0140(15) -0.0093(16)
C57 0.059(2) 0.072(3) 0.057(2) 0.012(2) 0.022(2) -0.002(2)
C58 0.053(3) 0.071(4) 0.060(3) 0.006(3) 0.021(3) 0.002(3)
C59 0.057(3) 0.074(4) 0.061(3) 0.003(3) 0.020(3) -0.004(3)
C60 0.057(3) 0.074(4) 0.062(3) 0.010(3) 0.018(3) -0.009(3)
C58A 0.068(3) 0.072(3) 0.059(2) 0.007(3) 0.017(3) -0.003(3)
C59A 0.063(3) 0.074(4) 0.062(3) 0.005(3) 0.017(3) -0.007(3)
C60A 0.056(4) 0.075(4) 0.065(3) 0.012(3) 0.016(3) -0.010(3)
O8 0.069(2) 0.060(2) 0.096(3) 0.0080(18) 0.051(2) -0.0042(17)
C61 0.078(3) 0.061(3) 0.096(3) 0.010(2) 0.056(3) -0.001(2)
C62 0.096(3) 0.069(3) 0.098(3) 0.012(2) 0.061(3) -0.007(2)
C63 0.102(3) 0.087(3) 0.138(4) 0.015(3) 0.084(3) -0.006(3)
C64 0.077(3) 0.077(3) 0.115(3) -0.001(3) 0.063(3) -0.006(2)
O9 0.075(2) 0.111(3) 0.199(4) 0.042(3) 0.057(3) 0.006(2)
C67 0.067(3) 0.112(4) 0.177(5) 0.040(4) 0.059(3) 0.014(3)
C68 0.052(2) 0.094(3) 0.156(5) 0.042(4) 0.055(3) 0.009(2)
C65 0.076(3) 0.119(4) 0.201(5) 0.044(4) 0.066(4) -0.004(3)
C66 0.067(3) 0.129(4) 0.197(5) 0.042(4) 0.066(4) 0.005(3)

loop_
_atom_type_symbol
_atom_type_description
_atom_type_scat_dispersion_real
_atom_type_scat_dispersion_imag
_atom_type_scat_source
C C 0.0181 0.0091 'International Tables Vol C Tables 4.2.6.8 and 6.1.1.4'
H H 0.0000 0.0000 'International Tables Vol C Tables 4.2.6.8 and 6.1.1.4'
N N 0.0311 0.0180 'International Tables Vol C Tables 4.2.6.8 and 6.1.1.4'
O O 0.0492 0.0322 'International Tables Vol C Tables 4.2.6.8 and 6.1.1.4'
F F 0.0727 0.0534 'International Tables Vol C Tables 4.2.6.8 and 6.1.1.4'
Al Al 0.2130 0.2455 'International Tables Vol C Tables 4.2.6.8 and 6.1.1.4'
S S 0.3331 0.5567 'International Tables Vol C Tables 4.2.6.8 and 6.1.1.4'

loop_
_geom_angle_atom_site_label_1
_geom_angle_atom_site_label_2
_geom_angle_atom_site_label_3
_geom_angle
O1A Al1 N4 129.4(7)
O1A Al1 N1 120.5(6)
N4 Al1 N1 88.27(15)
O1A Al1 O1 32.6(7)
N4 Al1 O1 104.32(19)
N1 Al1 O1 105.40(19)
O1A Al1 Al2 137.7(7)
N4 Al1 Al2 44.58(10)
N1 Al1 Al2 44.14(10)
O1 Al1 Al2 105.89(17)
O1A Al1 H1 101(3)
N4 Al1 H1 106(3)
N1 Al1 H1 112(3)
O1 Al1 H1 132(3)
Al2 Al1 H1 122(3)
O4 Al2 N1 118.0(2)
O4 Al2 N4 113.7(2)
N1 Al2 N4 87.72(15)
O4 Al2 O4A 29.1(3)
N1 Al2 O4A 95.4(3)
N4 Al2 O4A 96.6(3)
O4 Al2 Al1 122.2(2)
N1 Al2 Al1 44.29(10)
N4 Al2 Al1 43.88(10)
O4A Al2 Al1 93.4(3)
O4 Al2 H2 97.4(19)
N1 Al2 H2 117.5(19)
N4 Al2 H2 124.5(19)
O4A Al2 H2 125.8(19)
Al1 Al2 H2 140.4(19)
F1 C55 F2A 116.1(16)
F1 C55 F3 109.0(5)
F2A C55 F3 92.6(12)
F1 C55 F2 106.8(5)
F2A C55 F2 17.2(12)
F3 C55 F2 109.6(5)
F1 C55 F3A 82.7(9)
F2A C55 F3A 107.6(16)
F3 C55 F3A 26.5(8)
F2 C55 F3A 122.3(11)
F1 C55 F1A 25.5(9)
F2A C55 F1A 111.0(17)
F3 C55 F1A 134.2(10)
F2 C55 F1A 96.3(11)
F3A C55 F1A 107.7(13)
F1 C55 S1A 117.3(6)
F2A C55 S1A 117.8(18)
F3 C55 S1A 98.3(5)
F2 C55 S1A 115.5(7)
F3A C55 S1A 108.5(11)
F1A C55 S1A 103.8(10)
F1 C55 S1 110.6(4)
F2A C55 S1 115.3(17)
F3 C55 S1 111.9(4)
F2 C55 S1 108.9(5)
F3A C55 S1 120.7(10)
F1A C55 S1 93.3(9)
S1A C55 S1 13.6(4)
O2 S1 O3 120.0(4)
O2 S1 O1 112.5(4)
O3 S1 O1 111.7(4)
O2 S1 C55 103.3(3)
O3 S1 C55 105.4(3)
O1 S1 C55 101.6(3)
S1 O1 Al1 133.7(3)
O3A S1A O1A 110.0(19)
O3A S1A O2A 126.6(18)
O1A S1A O2A 115.1(14)
O3A S1A C55 100.7(16)
O1A S1A C55 99.0(9)
O2A S1A C55 99.1(10)
S1A O1A Al1 130.1(13)
O6 S2 O5 113.7(5)
O6 S2 O4 111.4(5)
O5 S2 O4 114.1(4)
O6 S2 C56 107.5(5)
O5 S2 C56 105.9(4)
O4 S2 C56 103.4(4)
F4 C56 F5 110.4(8)
F4 C56 F6 104.3(7)
F5 C56 F6 108.7(8)
F4 C56 S2 113.9(7)
F5 C56 S2 110.3(6)
F6 C56 S2 109.0(6)
S2 O4 Al2 144.9(4)
O6A S2A O4A 109.2(9)
O6A S2A O5A 122.5(9)
O4A S2A O5A 117.6(7)
O6A S2A C56A 108.3(7)
O4A S2A C56A 97.7(6)
O5A S2A C56A 97.0(6)
F6A C56A F5A 103.1(10)
F6A C56A F4A 106.5(10)
F5A C56A F4A 115.4(11)
F6A C56A S2A 111.4(8)
F5A C56A S2A 110.1(8)
F4A C56A S2A 110.1(9)
S2A O4A Al2 136.3(6)
C1 N1 Al2 133.5(3)
C1 N1 Al1 134.1(3)
Al2 N1 Al1 91.57(15)
C1 N2 C2 109.1(3)
C1 N2 C4 126.5(3)
C2 N2 C4 120.7(3)
C1 N3 C3 110.5(3)
C1 N3 C16 128.8(3)
C3 N3 C16 120.7(3)
C28 N4 Al1 136.9(3)
C28 N4 Al2 131.6(3)
Al1 N4 Al2 91.53(15)
C28 N5 C29 109.5(3)
C28 N5 C31 130.2(3)
C29 N5 C31 120.3(3)
C28 N6 C30 108.9(3)
C28 N6 C43 125.3(3)
C30 N6 C43 120.3(3)
N1 C1 N3 128.0(3)
N1 C1 N2 126.8(3)
N3 C1 N2 105.2(3)
C3 C2 N2 108.3(3)
C3 C2 H2B 125.8
N2 C2 H2B 125.8
C2 C3 N3 106.9(3)
C2 C3 H3B 126.6
N3 C3 H3B 126.6
C9 C4 C5 122.9(4)
C9 C4 N2 117.7(3)
C5 C4 N2 119.1(4)
C6 C5 C4 116.5(4)
C6 C5 C10 121.5(4)
C4 C5 C10 122.0(4)
C7 C6 C5 121.4(4)
C7 C6 H6A 119.3
C5 C6 H6A 119.3
C8 C7 C6 120.7(4)
C8 C7 H7A 119.6
C6 C7 H7A 119.6
C7 C8 C9 120.7(4)
C7 C8 H8A 119.7
C9 C8 H8A 119.7
C8 C9 C4 117.8(4)
C8 C9 C13 119.5(4)
C4 C9 C13 122.7(4)
C5 C10 C12 113.4(4)
C5 C10 C11 110.4(4)
C12 C10 C11 109.2(4)
C5 C10 H10A 107.9
C12 C10 H10A 107.9
C11 C10 H10A 107.9
C10 C11 H11A 109.5
C10 C11 H11B 109.5
H11A C11 H11B 109.5
C10 C11 H11C 109.5
H11A C11 H11C 109.5
H11B C11 H11C 109.5
C10 C12 H12A 109.5
C10 C12 H12B 109.5
H12A C12 H12B 109.5
C10 C12 H12C 109.5
H12A C12 H12C 109.5
H12B C12 H12C 109.5
C9 C13 C15 112.4(4)
C9 C13 C14 111.2(4)
C15 C13 C14 109.6(4)
C9 C13 H13A 107.8
C15 C13 H13A 107.8
C14 C13 H13A 107.8
C13 C14 H14A 109.5
C13 C14 H14B 109.5
H14A C14 H14B 109.5
C13 C14 H14C 109.5
H14A C14 H14C 109.5
H14B C14 H14C 109.5
C13 C15 H15A 109.5
C13 C15 H15B 109.5
H15A C15 H15B 109.5
C13 C15 H15C 109.5
H15A C15 H15C 109.5
H15B C15 H15C 109.5
C17 C16 C21 123.8(4)
C17 C16 N3 118.4(4)
C21 C16 N3 117.3(4)
C16 C17 C18 117.3(5)
C16 C17 C22 122.9(4)
C18 C17 C22 119.6(5)
C19 C18 C17 120.2(5)
C19 C18 H18A 119.9
C17 C18 H18A 119.9
C20 C19 C18 121.4(5)
C20 C19 H19A 119.3
C18 C19 H19A 119.3
C19 C20 C21 121.6(5)
C19 C20 H20A 119.2
C21 C20 H20A 119.2
C20 C21 C16 115.7(5)
C20 C21 C25 121.0(4)
C16 C21 C25 123.3(4)
C24 C22 C17 113.2(5)
C24 C22 C23 110.0(6)
C17 C22 C23 110.4(5)
C24 C22 H22A 107.7
C17 C22 H22A 107.7
C23 C22 H22A 107.7
C22 C23 H23A 109.5
C22 C23 H23B 109.5
H23A C23 H23B 109.5
C22 C23 H23C 109.5
H23A C23 H23C 109.5
H23B C23 H23C 109.5
C22 C24 H24A 109.5
C22 C24 H24B 109.5
H24A C24 H24B 109.5
C22 C24 H24C 109.5
H24A C24 H24C 109.5
H24B C24 H24C 109.5
C21 C25 C26 113.8(4)
C21 C25 C27 111.1(4)
C26 C25 C27 109.1(4)
C21 C25 H25A 107.5
C26 C25 H25A 107.5
C27 C25 H25A 107.5
C25 C26 H26A 109.5
C25 C26 H26B 109.5
H26A C26 H26B 109.5
C25 C26 H26C 109.5
H26A C26 H26C 109.5
H26B C26 H26C 109.5
C25 C27 H27A 109.5
C25 C27 H27B 109.5
H27A C27 H27B 109.5
C25 C27 H27C 109.5
H27A C27 H27C 109.5
H27B C27 H27C 109.5
N4 C28 N5 128.2(4)
N4 C28 N6 126.0(4)
N5 C28 N6 105.8(3)
C30 C29 N5 107.8(4)
C30 C29 H29A 126.1
N5 C29 H29A 126.1
C29 C30 N6 108.0(4)
C29 C30 H30A 126.0
N6 C30 H30A 126.0
C36 C31 C32 122.4(4)
C36 C31 N5 118.4(4)
C32 C31 N5 118.7(4)
C33 C32 C31 116.1(5)
C33 C32 C37 121.3(5)
C31 C32 C37 122.4(4)
C34 C33 C32 122.0(6)
C34 C33 H33A 119.0
C32 C33 H33A 119.0
C35 C34 C33 120.5(5)
C35 C34 H34A 119.8
C33 C34 H34A 119.8
C34 C35 C36 121.0(6)
C34 C35 H35A 119.5
C36 C35 H35A 119.5
C31 C36 C35 118.0(6)
C31 C36 C40 123.0(5)
C35 C36 C40 118.9(5)
C32 C37 C39 110.2(4)
C32 C37 C38 113.4(4)
C39 C37 C38 109.5(4)
C32 C37 H37A 107.9
C39 C37 H37A 107.9
C38 C37 H37A 107.9
C37 C38 H38A 109.5
C37 C38 H38B 109.5
H38A C38 H38B 109.5
C37 C38 H38C 109.5
H38A C38 H38C 109.5
H38B C38 H38C 109.5
C37 C39 H39A 109.5
C37 C39 H39B 109.5
H39A C39 H39B 109.5
C37 C39 H39C 109.5
H39A C39 H39C 109.5
H39B C39 H39C 109.5
C42 C40 C36 111.5(5)
C42 C40 C41 110.9(5)
C36 C40 C41 109.9(5)
C42 C40 H40A 108.2
C36 C40 H40A 108.2
C41 C40 H40A 108.2
C40 C41 H41A 109.5
C40 C41 H41B 109.5
H41A C41 H41B 109.5
C40 C41 H41C 109.5
H41A C41 H41C 109.5
H41B C41 H41C 109.5
C40 C42 H42A 109.5
C40 C42 H42B 109.5
H42A C42 H42B 109.5
C40 C42 H42C 109.5
H42A C42 H42C 109.5
H42B C42 H42C 109.5
C44 C43 C48 121.0(4)
C44 C43 N6 117.8(3)
C48 C43 N6 121.0(4)
C45 C44 C43 118.4(4)
C45 C44 C49 119.2(4)
C43 C44 C49 122.3(4)
C46 C45 C44 121.4(5)
C46 C45 H45A 119.3
C44 C45 H45A 119.3
C47 C46 C45 119.5(5)
C47 C46 H46A 120.3
C45 C46 H46A 120.3
C46 C47 C48 122.6(4)
C46 C47 H47A 118.7
C48 C47 H47A 118.7
C47 C48 C43 117.1(4)
C47 C48 C52 120.8(4)
C43 C48 C52 122.0(4)
C51 C49 C44 109.9(4)
C51 C49 C50 111.3(4)
C44 C49 C50 111.7(4)
C51 C49 H49A 107.9
C44 C49 H49A 107.9
C50 C49 H49A 107.9
C49 C50 H50A 109.5
C49 C50 H50B 109.5
H50A C50 H50B 109.5
C49 C50 H50C 109.5
H50A C50 H50C 109.5
H50B C50 H50C 109.5
C49 C51 H51A 109.5
C49 C51 H51B 109.5
H51A C51 H51B 109.5
C49 C51 H51C 109.5
H51A C51 H51C 109.5
H51B C51 H51C 109.5
C48 C52 C54 113.3(4)
C48 C52 C53 109.4(4)
C54 C52 C53 109.0(4)
C48 C52 H52A 108.3
C54 C52 H52A 108.3
C53 C52 H52A 108.3
C52 C53 H53A 109.5
C52 C53 H53B 109.5
H53A C53 H53B 109.5
C52 C53 H53C 109.5
H53A C53 H53C 109.5
H53B C53 H53C 109.5
C52 C54 H54A 109.5
C52 C54 H54B 109.5
H54A C54 H54B 109.5
C52 C54 H54C 109.5
H54A C54 H54C 109.5
H54B C54 H54C 109.5
C60 O7 C57 105.0(7)
C60 O7 C60A 24.6(8)
C57 O7 C60A 112.1(7)
C58 C57 O7 110.5(7)
C58 C57 C58A 25.5(7)
O7 C57 C58A 100.4(7)
C58 C57 H57A 109.6
O7 C57 H57A 109.6
C58A C57 H57A 134.5
C58 C57 H57B 109.6
O7 C57 H57B 109.6
C58A C57 H57B 92.5
H57A C57 H57B 108.1
C57 C58 C59 99.9(10)
C57 C58 H58A 111.8
C59 C58 H58A 111.8
C57 C58 H58B 111.8
C59 C58 H58B 111.8
H58A C58 H58B 109.5
C58 C59 C60 100.8(10)
C58 C59 H59A 111.6
C60 C59 H59A 111.6
C58 C59 H59B 111.6
C60 C59 H59B 111.6
H59A C59 H59B 109.4
O7 C60 C59 106.1(11)
O7 C60 H60A 110.5
C59 C60 H60A 110.5
O7 C60 H60B 110.5
C59 C60 H60B 110.5
H60A C60 H60B 108.7
C59A C58A C57 104.9(10)
C59A C58A H58C 110.8
C57 C58A H58C 110.8
C59A C58A H58D 110.8
C57 C58A H58D 110.8
H58C C58A H58D 108.8
C60A C59A C58A 107.4(12)
C60A C59A H59C 110.2
C58A C59A H59C 110.2
C60A C59A H59D 110.2
C58A C59A H59D 110.2
H59C C59A H59D 108.5
C59A C60A O7 109.3(12)
C59A C60A H60C 109.8
O7 C60A H60C 109.8
C59A C60A H60D 109.8
O7 C60A H60D 109.8
H60C C60A H60D 108.3
C61 O8 C64 107.8(5)
O8 C61 C62 106.7(5)
O8 C61 H61A 110.4
C62 C61 H61A 110.4
O8 C61 H61B 110.4
C62 C61 H61B 110.4
H61A C61 H61B 108.6
C61 C62 C63 99.8(6)
C61 C62 H62A 111.8
C63 C62 H62A 111.8
C61 C62 H62B 111.8
C63 C62 H62B 111.8
H62A C62 H62B 109.5
C64 C63 C62 109.6(6)
C64 C63 H63A 109.7
C62 C63 H63A 109.7
C64 C63 H63B 109.7
C62 C63 H63B 109.7
H63A C63 H63B 108.2
O8 C64 C63 106.3(6)
O8 C64 H64A 110.5
C63 C64 H64A 110.5
O8 C64 H64B 110.5
C63 C64 H64B 110.5
H64A C64 H64B 108.7
C68 O9 C65 106.3(6)
C68 C67 C66 109.8(8)
C68 C67 H67A 109.7
C66 C67 H67A 109.7
C68 C67 H67B 109.7
C66 C67 H67B 109.7
H67A C67 H67B 108.2
C67 C68 O9 110.6(6)
C67 C68 H68A 109.5
O9 C68 H68A 109.5
C67 C68 H68B 109.5
O9 C68 H68B 109.5
H68A C68 H68B 108.1
C66 C65 O9 106.5(7)
C66 C65 H65A 110.4
O9 C65 H65A 110.4
C66 C65 H65B 110.4
O9 C65 H65B 110.4
H65A C65 H65B 108.6
C65 C66 C67 106.7(7)
C65 C66 H66A 110.4
C67 C66 H66A 110.4
C65 C66 H66B 110.4
C67 C66 H66B 110.4
H66A C66 H66B 108.6

loop_
_geom_bond_atom_site_label_1
_geom_bond_atom_site_label_2
_geom_bond_distance
Al1 O1A 1.617(17)
Al1 N4 1.849(3)
Al1 N1 1.863(3)
Al1 O1 1.904(5)
Al1 Al2 2.6663(19)
Al1 H1 0.95(6)
Al2 O4 1.761(5)
Al2 N1 1.858(3)
Al2 N4 1.872(3)
Al2 O4A 2.054(10)
Al2 H2 1.53(5)
C55 F1 1.316(7)
C55 F2A 1.33(3)
C55 F3 1.333(7)
C55 F2 1.341(9)
C55 F3A 1.37(2)
C55 F1A 1.43(2)
C55 S1A 1.740(14)
C55 S1 1.822(6)
S1 O2 1.410(5)
S1 O3 1.433(8)
S1 O1 1.494(5)
S1A O3A 1.45(4)
S1A O1A 1.51(2)
S1A O2A 1.53(2)
S2 O6 1.402(7)
S2 O5 1.414(6)
S2 O4 1.481(5)
S2 C56 1.816(9)
C56 F4 1.286(9)
C56 F5 1.301(9)
C56 F6 1.354(9)
S2A O6A 1.431(12)
S2A O4A 1.473(9)
S2A O5A 1.494(10)
S2A C56A 1.811(12)
C56A F6A 1.308(12)
C56A F5A 1.318(12)
C56A F4A 1.333(12)
N1 C1 1.327(5)
N2 C1 1.376(5)
N2 C2 1.397(5)
N2 C4 1.445(5)
N3 C1 1.362(5)
N3 C3 1.395(5)
N3 C16 1.453(5)
N4 C28 1.324(5)
N5 C28 1.364(5)
N5 C29 1.401(5)
N5 C31 1.444(6)
N6 C28 1.382(5)
N6 C30 1.398(5)
N6 C43 1.435(5)
C2 C3 1.331(6)
C2 H2B 0.9500
C3 H3B 0.9500
C4 C9 1.392(6)
C4 C5 1.408(6)
C5 C6 1.395(6)
C5 C10 1.508(6)
C6 C7 1.377(7)
C6 H6A 0.9500
C7 C8 1.374(7)
C7 H7A 0.9500
C8 C9 1.391(6)
C8 H8A 0.9500
C9 C13 1.524(6)
C10 C12 1.525(6)
C10 C11 1.531(7)
C10 H10A 1.0000
C11 H11A 0.9800
C11 H11B 0.9800
C11 H11C 0.9800
C12 H12A 0.9800
C12 H12B 0.9800
C12 H12C 0.9800
C13 C15 1.527(6)
C13 C14 1.530(7)
C13 H13A 1.0000
C14 H14A 0.9800
C14 H14B 0.9800
C14 H14C 0.9800
C15 H15A 0.9800
C15 H15B 0.9800
C15 H15C 0.9800
C16 C17 1.380(7)
C16 C21 1.409(6)
C17 C18 1.406(6)
C17 C22 1.527(7)
C18 C19 1.374(8)
C18 H18A 0.9500
C19 C20 1.359(8)
C19 H19A 0.9500
C20 C21 1.407(6)
C20 H20A 0.9500
C21 C25 1.496(7)
C22 C24 1.514(9)
C22 C23 1.562(10)
C22 H22A 1.0000
C23 H23A 0.9800
C23 H23B 0.9800
C23 H23C 0.9800
C24 H24A 0.9800
C24 H24B 0.9800
C24 H24C 0.9800
C25 C26 1.531(6)
C25 C27 1.535(7)
C25 H25A 1.0000
C26 H26A 0.9800
C26 H26B 0.9800
C26 H26C 0.9800
C27 H27A 0.9800
C27 H27B 0.9800
C27 H27C 0.9800
C29 C30 1.330(6)
C29 H29A 0.9500
C30 H30A 0.9500
C31 C36 1.393(7)
C31 C32 1.417(7)
C32 C33 1.395(7)
C32 C37 1.503(7)
C33 C34 1.380(10)
C33 H33A 0.9500
C34 C35 1.361(10)
C34 H34A 0.9500
C35 C36 1.395(8)
C35 H35A 0.9500
C36 C40 1.525(8)
C37 C39 1.529(7)
C37 C38 1.536(7)
C37 H37A 1.0000
C38 H38A 0.9800
C38 H38B 0.9800
C38 H38C 0.9800
C39 H39A 0.9800
C39 H39B 0.9800
C39 H39C 0.9800
C40 C42 1.524(8)
C40 C41 1.543(7)
C40 H40A 1.0000
C41 H41A 0.9800
C41 H41B 0.9800
C41 H41C 0.9800
C42 H42A 0.9800
C42 H42B 0.9800
C42 H42C 0.9800
C43 C44 1.409(6)
C43 C48 1.414(6)
C44 C45 1.391(6)
C44 C49 1.526(6)
C45 C46 1.376(7)
C45 H45A 0.9500
C46 C47 1.372(8)
C46 H46A 0.9500
C47 C48 1.394(7)
C47 H47A 0.9500
C48 C52 1.514(7)
C49 C51 1.521(6)
C49 C50 1.528(6)
C49 H49A 1.0000
C50 H50A 0.9800
C50 H50B 0.9800
C50 H50C 0.9800
C51 H51A 0.9800
C51 H51B 0.9800
C51 H51C 0.9800
C52 C54 1.525(7)
C52 C53 1.542(7)
C52 H52A 1.0000
C53 H53A 0.9800
C53 H53B 0.9800
C53 H53C 0.9800
C54 H54A 0.9800
C54 H54B 0.9800
C54 H54C 0.9800
O7 C60 1.372(14)
O7 C57 1.425(7)
O7 C60A 1.452(15)
C57 C58 1.379(14)
C57 C58A 1.626(15)
C57 H57A 0.9900
C57 H57B 0.9900
C58 C59 1.505(19)
C58 H58A 0.9900
C58 H58B 0.9900
C59 C60 1.61(2)
C59 H59A 0.9900
C59 H59B 0.9900
C60 H60A 0.9900
C60 H60B 0.9900
C58A C59A 1.52(2)
C58A H58C 0.9900
C58A H58D 0.9900
C59A C60A 1.334(19)
C59A H59C 0.9900
C59A H59D 0.9900
C60A H60C 0.9900
C60A H60D 0.9900
O8 C61 1.409(7)
O8 C64 1.420(7)
C61 C62 1.494(9)
C61 H61A 0.9900
C61 H61B 0.9900
C62 C63 1.509(10)
C62 H62A 0.9900
C62 H62B 0.9900
C63 C64 1.424(10)
C63 H63A 0.9900
C63 H63B 0.9900
C64 H64A 0.9900
C64 H64B 0.9900
O9 C68 1.380(8)
O9 C65 1.472(8)
C67 C68 1.338(8)
C67 C66 1.424(10)
C67 H67A 0.9900
C67 H67B 0.9900
C68 H68A 0.9900
C68 H68B 0.9900
C65 C66 1.406(10)
C65 H65A 0.9900
C65 H65B 0.9900
C66 H66A 0.9900
C66 H66B 0.9900

loop_
_geom_torsion_atom_site_label_1
_geom_torsion_atom_site_label_2
_geom_torsion_atom_site_label_3
_geom_torsion_atom_site_label_4
_geom_torsion
O1A Al1 Al2 O4 11.4(9)
N4 Al1 Al2 O4 -91.8(3)
N1 Al1 Al2 O4 98.6(3)
O1 Al1 Al2 O4 2.7(3)
O1A Al1 Al2 N1 -87.2(9)
N4 Al1 Al2 N1 169.6(2)
O1 Al1 Al2 N1 -95.9(2)
O1A Al1 Al2 N4 103.1(9)
N1 Al1 Al2 N4 -169.6(2)
O1 Al1 Al2 N4 94.4(2)
O1A Al1 Al2 O4A 7.1(9)
N4 Al1 Al2 O4A -96.1(3)
N1 Al1 Al2 O4A 94.3(3)
O1 Al1 Al2 O4A -1.6(3)
F1 C55 S1 O2 68.8(5)
F2A C55 S1 O2 -65.5(14)
F3 C55 S1 O2 -169.5(4)
F2 C55 S1 O2 -48.3(5)
F3A C55 S1 O2 162.5(10)
F1A C55 S1 O2 49.6(11)
S1A C55 S1 O2 -169(2)
F1 C55 S1 O3 -57.9(6)
F2A C55 S1 O3 167.9(14)
F3 C55 S1 O3 63.8(6)
F2 C55 S1 O3 -174.9(5)
F3A C55 S1 O3 35.8(11)
F1A C55 S1 O3 -77.1(11)
S1A C55 S1 O3 64(2)
F1 C55 S1 O1 -174.5(4)
F2A C55 S1 O1 51.3(14)
F3 C55 S1 O1 -52.8(5)
F2 C55 S1 O1 68.4(5)
F3A C55 S1 O1 -80.8(10)
F1A C55 S1 O1 166.3(11)
S1A C55 S1 O1 -53(2)
O2 S1 O1 Al1 -142.0(4)
O3 S1 O1 Al1 -3.7(6)
C55 S1 O1 Al1 108.2(4)
O1A Al1 O1 S1 -62.9(12)
N4 Al1 O1 S1 152.4(4)
N1 Al1 O1 S1 60.2(5)
Al2 Al1 O1 S1 106.2(4)
F1 C55 S1A O3A -35.8(18)
F2A C55 S1A O3A 178(2)
F3 C55 S1A O3A 80.6(17)
F2 C55 S1A O3A -163.1(17)
F3A C55 S1A O3A 55(2)
F1A C55 S1A O3A -59(2)
S1 C55 S1A O3A -99(3)
F1 C55 S1A O1A -148.3(9)
F2A C55 S1A O1A 65.5(17)
F3 C55 S1A O1A -31.9(10)
F2 C55 S1A O1A 84.5(10)
F3A C55 S1A O1A -57.1(14)
F1A C55 S1A O1A -171.5(14)
S1 C55 S1A O1A 148(3)
F1 C55 S1A O2A 94.3(11)
F2A C55 S1A O2A -52.0(17)
F3 C55 S1A O2A -149.3(10)
F2 C55 S1A O2A -32.9(11)
F3A C55 S1A O2A -174.5(12)
F1A C55 S1A O2A 71.1(14)
S1 C55 S1A O2A 30.8(19)
O3A S1A O1A Al1 81(2)
O2A S1A O1A Al1 -70(2)
C55 S1A O1A Al1 -174.5(13)
N4 Al1 O1A S1A 94.2(16)
N1 Al1 O1A S1A -22(2)
O1 Al1 O1A S1A 47.7(14)
Al2 Al1 O1A S1A 32(2)
O6 S2 C56 F4 173.7(7)
O5 S2 C56 F4 51.9(7)
O4 S2 C56 F4 -68.4(7)
O6 S2 C56 F5 48.9(8)
O5 S2 C56 F5 -72.9(7)
O4 S2 C56 F5 166.8(6)
O6 S2 C56 F6 -70.3(8)
O5 S2 C56 F6 167.8(6)
O4 S2 C56 F6 47.6(6)
O6 S2 O4 Al2 -7.0(10)
O5 S2 O4 Al2 123.4(8)
C56 S2 O4 Al2 -122.1(8)
N1 Al2 O4 S2 126.1(7)
N4 Al2 O4 S2 25.5(9)
O4A Al2 O4 S2 83.5(10)
Al1 Al2 O4 S2 74.6(8)
O6A S2A C56A F6A 74.6(12)
O4A S2A C56A F6A -38.6(10)
O5A S2A C56A F6A -157.8(9)
O6A S2A C56A F5A -39.1(13)
O4A S2A C56A F5A -152.3(9)
O5A S2A C56A F5A 88.5(10)
O6A S2A C56A F4A -167.5(12)
O4A S2A C56A F4A 79.3(10)
O5A S2A C56A F4A -39.9(11)
O6A S2A O4A Al2 -8.1(12)
O5A S2A O4A Al2 -153.5(9)
C56A S2A O4A Al2 104.5(9)
O4 Al2 O4A S2A -71.6(10)
N1 Al2 O4A S2A 145.3(9)
N4 Al2 O4A S2A 56.9(10)
Al1 Al2 O4A S2A 100.9(9)
O4 Al2 N1 C1 81.2(4)
N4 Al2 N1 C1 -163.0(4)
O4A Al2 N1 C1 100.5(5)
Al1 Al2 N1 C1 -170.2(5)
O4 Al2 N1 Al1 -108.6(3)
N4 Al2 N1 Al1 7.17(16)
O4A Al2 N1 Al1 -89.3(3)
O1A Al1 N1 C1 -61.2(9)
N4 Al1 N1 C1 162.9(4)
O1 Al1 N1 C1 -92.8(4)
Al2 Al1 N1 C1 170.1(5)
O1A Al1 N1 Al2 128.7(8)
N4 Al1 N1 Al2 -7.26(16)
O1 Al1 N1 Al2 97.13(19)
O1A Al1 N4 C28 60.0(10)
N1 Al1 N4 C28 -170.8(4)
O1 Al1 N4 C28 83.8(4)
Al2 Al1 N4 C28 -178.0(5)
O1A Al1 N4 Al2 -122.1(9)
N1 Al1 N4 Al2 7.20(16)
O1 Al1 N4 Al2 -98.25(19)
O4 Al2 N4 C28 -69.4(4)
N1 Al2 N4 C28 170.9(4)
O4A Al2 N4 C28 -93.9(5)
Al1 Al2 N4 C28 178.1(4)
O4 Al2 N4 Al1 112.5(3)
N1 Al2 N4 Al1 -7.22(16)
O4A Al2 N4 Al1 88.0(3)
Al2 N1 C1 N3 -47.5(6)
Al1 N1 C1 N3 146.2(3)
Al2 N1 C1 N2 131.7(4)
Al1 N1 C1 N2 -34.6(6)
C3 N3 C1 N1 179.8(4)
C16 N3 C1 N1 0.4(7)
C3 N3 C1 N2 0.5(4)
C16 N3 C1 N2 -179.0(4)
C2 N2 C1 N1 -179.6(4)
C4 N2 C1 N1 -21.6(6)
C2 N2 C1 N3 -0.3(4)
C4 N2 C1 N3 157.7(3)
C1 N2 C2 C3 0.0(5)
C4 N2 C2 C3 -159.5(4)
N2 C2 C3 N3 0.3(5)
C1 N3 C3 C2 -0.5(5)
C16 N3 C3 C2 179.0(4)
C1 N2 C4 C9 -77.4(5)
C2 N2 C4 C9 78.3(5)
C1 N2 C4 C5 108.1(4)
C2 N2 C4 C5 -96.2(4)
C9 C4 C5 C6 2.7(6)
N2 C4 C5 C6 176.8(4)
C9 C4 C5 C10 -175.2(4)
N2 C4 C5 C10 -1.0(6)
C4 C5 C6 C7 -0.7(7)
C10 C5 C6 C7 177.2(4)
C5 C6 C7 C8 -1.0(7)
C6 C7 C8 C9 0.9(7)
C7 C8 C9 C4 1.0(6)
C7 C8 C9 C13 -176.7(4)
C5 C4 C9 C8 -2.8(6)
N2 C4 C9 C8 -177.1(3)
C5 C4 C9 C13 174.8(4)
N2 C4 C9 C13 0.5(6)
C6 C5 C10 C12 31.0(6)
C4 C5 C10 C12 -151.2(4)
C6 C5 C10 C11 -91.9(5)
C4 C5 C10 C11 85.8(5)
C8 C9 C13 C15 -60.8(5)
C4 C9 C13 C15 121.7(5)
C8 C9 C13 C14 62.5(6)
C4 C9 C13 C14 -115.0(5)
C1 N3 C16 C17 -97.4(5)
C3 N3 C16 C17 83.2(5)
C1 N3 C16 C21 89.6(5)
C3 N3 C16 C21 -89.7(5)
C21 C16 C17 C18 -1.4(7)
N3 C16 C17 C18 -173.9(4)
C21 C16 C17 C22 174.1(5)
N3 C16 C17 C22 1.7(7)
C16 C17 C18 C19 0.2(8)
C22 C17 C18 C19 -175.5(6)
C17 C18 C19 C20 0.4(9)
C18 C19 C20 C21 0.1(9)
C19 C20 C21 C16 -1.2(7)
C19 C20 C21 C25 175.9(5)
C17 C16 C21 C20 1.9(7)
N3 C16 C21 C20 174.4(4)
C17 C16 C21 C25 -175.1(4)
N3 C16 C21 C25 -2.6(6)
C16 C17 C22 C24 144.2(6)
C18 C17 C22 C24 -40.3(8)
C16 C17 C22 C23 -91.9(6)
C18 C17 C22 C23 83.5(6)
C20 C21 C25 C26 33.9(6)
C16 C21 C25 C26 -149.3(4)
C20 C21 C25 C27 -89.8(5)
C16 C21 C25 C27 87.0(5)
Al1 N4 C28 N5 -30.4(7)
Al2 N4 C28 N5 152.3(3)
Al1 N4 C28 N6 149.8(3)
Al2 N4 C28 N6 -27.4(6)
C29 N5 C28 N4 -178.4(4)
C31 N5 C28 N4 0.5(7)
C29 N5 C28 N6 1.3(4)
C31 N5 C28 N6 -179.7(4)
C30 N6 C28 N4 179.5(4)
C43 N6 C28 N4 -26.7(6)
C30 N6 C28 N5 -0.3(4)
C43 N6 C28 N5 153.5(4)
C28 N5 C29 C30 -1.9(5)
C31 N5 C29 C30 179.0(4)
N5 C29 C30 N6 1.7(5)
C28 N6 C30 C29 -0.9(5)
C43 N6 C30 C29 -156.3(4)
C28 N5 C31 C36 -102.0(5)
C29 N5 C31 C36 76.8(5)
C28 N5 C31 C32 86.0(5)
C29 N5 C31 C32 -95.1(5)
C36 C31 C32 C33 0.3(6)
N5 C31 C32 C33 171.9(4)
C36 C31 C32 C37 -174.6(4)
N5 C31 C32 C37 -3.0(6)
C31 C32 C33 C34 -2.0(7)
C37 C32 C33 C34 173.0(5)
C32 C33 C34 C35 1.9(8)
C33 C34 C35 C36 -0.1(9)
C32 C31 C36 C35 1.4(7)
N5 C31 C36 C35 -170.2(4)
C32 C31 C36 C40 179.0(4)
N5 C31 C36 C40 7.4(6)
C34 C35 C36 C31 -1.5(8)
C34 C35 C36 C40 -179.3(5)
C33 C32 C37 C39 -90.6(5)
C31 C32 C37 C39 84.0(5)
C33 C32 C37 C38 32.4(6)
C31 C32 C37 C38 -153.0(4)
C31 C36 C40 C42 126.6(5)
C35 C36 C40 C42 -55.7(6)
C31 C36 C40 C41 -110.1(5)
C35 C36 C40 C41 67.6(6)
C28 N6 C43 C44 -69.6(5)
C30 N6 C43 C44 81.5(5)
C28 N6 C43 C48 114.7(4)
C30 N6 C43 C48 -94.2(5)
C48 C43 C44 C45 -2.9(6)
N6 C43 C44 C45 -178.6(3)
C48 C43 C44 C49 172.9(4)
N6 C43 C44 C49 -2.8(6)
C43 C44 C45 C46 0.8(6)
C49 C44 C45 C46 -175.1(4)
C44 C45 C46 C47 1.8(7)
C45 C46 C47 C48 -2.4(8)
C46 C47 C48 C43 0.4(7)
C46 C47 C48 C52 176.3(5)
C44 C43 C48 C47 2.3(6)
N6 C43 C48 C47 177.9(4)
C44 C43 C48 C52 -173.5(4)
N6 C43 C48 C52 2.0(6)
C45 C44 C49 C51 62.5(5)
C43 C44 C49 C51 -113.3(5)
C45 C44 C49 C50 -61.5(5)
C43 C44 C49 C50 122.7(4)
C47 C48 C52 C54 39.4(6)
C43 C48 C52 C54 -144.9(5)
C47 C48 C52 C53 -82.5(6)
C43 C48 C52 C53 93.2(6)
C60 O7 C57 C58 35.7(11)
C60A O7 C57 C58 10.8(11)
C60 O7 C57 C58A 11.3(11)
C60A O7 C57 C58A -13.5(10)
O7 C57 C58 C59 -44.1(11)
C58A C57 C58 C59 26.3(17)
C57 C58 C59 C60 33.2(13)
C57 O7 C60 C59 -10.2(12)
C60A O7 C60 C59 100(3)
C58 C59 C60 O7 -14.4(15)
C58 C57 C58A C59A -117(3)
O7 C57 C58A C59A -0.6(12)
C57 C58A C59A C60A 15.3(17)
C58A C59A C60A O7 -24.2(18)
C60 O7 C60A C59A -52(2)
C57 O7 C60A C59A 25.4(16)
C64 O8 C61 C62 31.7(7)
O8 C61 C62 C63 -29.2(8)
C61 C62 C63 C64 17.5(9)
C61 O8 C64 C63 -19.6(8)
C62 C63 C64 O8 0.2(10)
C66 C67 C68 O9 1.7(15)
C65 O9 C68 C67 -0.4(13)
C68 O9 C65 C66 -1.0(13)
O9 C65 C66 C67 2.0(14)
C68 C67 C66 C65 -2.3(15)
